data_2223093
loop_
_publ_author_name
'M\"ows, Katrin'
'Sch\"urmann, Markus'
'Preut, Hans'
'Plietker, Bernd'

_publ_section_title
;7,7-Dimethyl-4a-(3-methyl-2-butenyl)-2-oxo-4a,5,6,7-tetrahydro-2<i>H</i>-chromen-4-yl
 benzoate
;
_journal_coeditor_code HG2544
_journal_issue 9
_journal_name_full 'Acta Crystallographica Section E'
_journal_page_first o2139
_journal_paper_doi 10.1107/S1600536809030918
_journal_volume 65
_journal_year 2009
_chemical_formula_iupac 'C23 H26 O4'
_chemical_formula_moiety 'C23 H26 O4'
_chemical_formula_sum 'C23 H26 O4'
_chemical_formula_weight 366.44
_chemical_name_systematic
;
7,7-Dimethyl-4a-(3-methyl-2-butenyl)-2-oxo-4a,5,6,7-tetrahydro-2<i>H</i>-
chromen-4-yl benzoate
;
_space_group_IT_number 2
_symmetry_cell_setting triclinic
_symmetry_space_group_name_Hall '-P 1'
_symmetry_space_group_name_H-M 'P -1'
_atom_sites_solution_hydrogens geom
_atom_sites_solution_primary direct
_atom_sites_solution_secondary difmap
_audit_creation_method SHELXL-97
_cell_angle_alpha 69.23(2)
_cell_angle_beta 83.649(17)
_cell_angle_gamma 74.823(17)
_cell_formula_units_Z 2
_cell_length_a 9.559(4)
_cell_length_b 10.201(5)
_cell_length_c 11.087(5)
_cell_measurement_reflns_used 12656
_cell_measurement_temperature 173.0(10)
_cell_measurement_theta_max 25.30
_cell_measurement_theta_min 2.93
_cell_volume 975.4(8)
_computing_cell_refinement
;
DENZO and SCALEPACK (Otwinowski & Minor, 1997)
;
_computing_data_collection 'COLLECT (Nonius, 1998)'
_computing_data_reduction
;
DENZO and SCALEPACK (Otwinowski & Minor, 1997)
;
_computing_molecular_graphics 'SHELXTL-Plus (Sheldrick, 2008)'
_computing_publication_material
;
SHELXL97 (Sheldrick, 2008) and PLATON (Spek, 2009)
;
_computing_structure_refinement 'SHELXL97 (Sheldrick, 2008)'
_computing_structure_solution 'SHELXS97 (Sheldrick, 2008)'
_diffrn_ambient_temperature 173.0(10)
_diffrn_detector_area_resol_mean '19 vertical, 18 horizontal'
_diffrn_measured_fraction_theta_full 0.994
_diffrn_measured_fraction_theta_max 0.994
_diffrn_measurement_device_type 'Nonius KappaCCD'
_diffrn_measurement_method
;
239 frames via \w-rotation (\D\w=2\%) and two times 20 s per frame
(four sets at different \k-angles)
;
_diffrn_radiation_monochromator graphite
_diffrn_radiation_source 'fine-focus sealed tube'
_diffrn_radiation_type MoK\a
_diffrn_radiation_wavelength 0.71073
_diffrn_reflns_av_R_equivalents 0.065
_diffrn_reflns_av_sigmaI/netI 0.1279
_diffrn_reflns_limit_h_max 11
_diffrn_reflns_limit_h_min -11
_diffrn_reflns_limit_k_max 12
_diffrn_reflns_limit_k_min -11
_diffrn_reflns_limit_l_max 13
_diffrn_reflns_limit_l_min -13
_diffrn_reflns_number 12665
_diffrn_reflns_theta_full 25.30
_diffrn_reflns_theta_max 25.30
_diffrn_reflns_theta_min 2.93
_diffrn_standards_decay_% 0
_diffrn_standards_number 0
_exptl_absorpt_coefficient_mu 0.084
_exptl_absorpt_correction_type none
_exptl_crystal_colour colourless
_exptl_crystal_density_diffrn 1.248
_exptl_crystal_density_method 'not measured'
_exptl_crystal_description block
_exptl_crystal_F_000 392
_exptl_crystal_size_max 0.45
_exptl_crystal_size_mid 0.40
_exptl_crystal_size_min 0.20
_refine_diff_density_max 0.174
_refine_diff_density_min -0.136
_refine_ls_extinction_method none
_refine_ls_goodness_of_fit_ref 0.805
_refine_ls_hydrogen_treatment constr
_refine_ls_matrix_type full
_refine_ls_number_parameters 248
_refine_ls_number_reflns 3547
_refine_ls_number_restraints 0
_refine_ls_restrained_S_all 0.805
_refine_ls_R_factor_all 0.1051
_refine_ls_R_factor_gt 0.0426
_refine_ls_shift/su_max 0.000
_refine_ls_shift/su_mean 0.000
_refine_ls_structure_factor_coef Fsqd
_refine_ls_weighting_details 'calc w=1/[\s^2^(Fo^2^)]'
_refine_ls_weighting_scheme calc
_refine_ls_wR_factor_gt 0.0618
_refine_ls_wR_factor_ref 0.0668
_reflns_number_gt 1691
_reflns_number_total 3547
_reflns_threshold_expression >2\s(I)
_cod_data_source_file hg2544.cif
_cod_data_source_block I
_cod_database_code 2223093
_cod_database_fobs_code 2223093

loop_
_symmetry_equiv_pos_as_xyz
'x, y, z'
'-x, -y, -z'

loop_
_atom_site_type_symbol
_atom_site_label
_atom_site_fract_x
_atom_site_fract_y
_atom_site_fract_z
_atom_site_U_iso_or_equiv
_atom_site_adp_type
_atom_site_calc_flag
_atom_site_refinement_flags
_atom_site_occupancy
_atom_site_disorder_assembly
_atom_site_disorder_group
O O1 0.57097(14) 0.80118(14) -0.03317(12) 0.0520(4) Uani d . 1 . .
O O2 0.46540(13) 0.63064(14) 0.09192(11) 0.0425(4) Uani d . 1 . .
O O3 0.14946(14) 0.93092(13) 0.21014(11) 0.0436(4) Uani d . 1 . .
O O4 0.08624(14) 1.10136(14) 0.01484(13) 0.0592(4) Uani d . 1 . .
C C1 0.2779(2) 0.6848(2) 0.25269(17) 0.0372(5) Uani d . 1 . .
C C2 0.2597(2) 0.8390(2) 0.16647(17) 0.0386(5) Uani d . 1 . .
C C3 0.3498(2) 0.8812(2) 0.06716(17) 0.0420(5) Uani d . 1 . .
H H3A 0.3364 0.9805 0.0163 0.050 Uiso calc R 1 . .
C C4 0.4696(2) 0.7729(2) 0.03743(18) 0.0424(6) Uani d . 1 . .
C C5 0.3483(2) 0.5906(2) 0.17409(17) 0.0374(5) Uani d . 1 . .
C C6 0.3123(2) 0.4741(2) 0.17565(16) 0.0403(5) Uani d . 1 . .
H H6A 0.3664 0.4240 0.1214 0.048 Uiso calc R 1 . .
C C7 0.1911(2) 0.4141(2) 0.25740(17) 0.0427(5) Uani d . 1 . .
C C8 0.1416(2) 0.48837(19) 0.35812(17) 0.0438(5) Uani d . 1 . .
H H8A 0.0457 0.4717 0.3940 0.053 Uiso calc R 1 . .
H H8B 0.2110 0.4442 0.4297 0.053 Uiso calc R 1 . .
C C9 0.1305(2) 0.65023(19) 0.30311(17) 0.0423(5) Uani d . 1 . .
H H9A 0.0926 0.6932 0.3710 0.051 Uiso calc R 1 . .
H H9B 0.0608 0.6948 0.2317 0.051 Uiso calc R 1 . .
C C10 0.0654(2) 0.4414(2) 0.16994(17) 0.0564(6) Uani d . 1 . .
H H10A 0.1009 0.4002 0.1016 0.085 Uiso calc R 1 . .
H H10B 0.0254 0.5456 0.1311 0.085 Uiso calc R 1 . .
H H10C -0.0104 0.3960 0.2212 0.085 Uiso calc R 1 . .
C C11 0.2449(2) 0.25092(19) 0.32494(17) 0.0554(6) Uani d . 1 . .
H H11A 0.2777 0.2040 0.2601 0.083 Uiso calc R 1 . .
H H11B 0.1657 0.2123 0.3771 0.083 Uiso calc R 1 . .
H H11C 0.3256 0.2321 0.3808 0.083 Uiso calc R 1 . .
C C12 0.3724(2) 0.6598(2) 0.36940(16) 0.0435(5) Uani d . 1 . .
H H12A 0.3274 0.7340 0.4095 0.052 Uiso calc R 1 . .
H H12B 0.3699 0.5644 0.4347 0.052 Uiso calc R 1 . .
C C13 0.5899(2) 0.7717(2) 0.32049(17) 0.0432(5) Uani d . 1 . .
C C14 0.5284(2) 0.6650(2) 0.33670(16) 0.0437(5) Uani d . 1 . .
H H14A 0.5908 0.5802 0.3264 0.052 Uiso calc R 1 . .
C C15 0.7482(2) 0.7596(2) 0.28583(18) 0.0613(7) Uani d . 1 . .
H H15A 0.7934 0.6623 0.2839 0.092 Uiso calc R 1 . .
H H15B 0.7957 0.7777 0.3503 0.092 Uiso calc R 1 . .
H H15C 0.7589 0.8308 0.2007 0.092 Uiso calc R 1 . .
C C16 0.5118(2) 0.9153(2) 0.33373(17) 0.0561(6) Uani d . 1 . .
H H16A 0.4091 0.9170 0.3540 0.084 Uiso calc R 1 . .
H H16B 0.5209 0.9931 0.2525 0.084 Uiso calc R 1 . .
H H16C 0.5548 0.9291 0.4033 0.084 Uiso calc R 1 . .
C C21 -0.0634(2) 1.1136(2) 0.19952(18) 0.0364(5) Uani d . 1 . .
C C22 -0.0832(2) 1.0524(2) 0.33214(17) 0.0460(6) Uani d . 1 . .
H H22A -0.0149 0.9691 0.3809 0.055 Uiso calc R 1 . .
C C23 -0.2037(2) 1.1143(2) 0.39196(19) 0.0520(6) Uani d . 1 . .
H H23A -0.2180 1.0729 0.4824 0.062 Uiso calc R 1 . .
C C24 -0.3031(2) 1.2347(2) 0.3223(2) 0.0518(6) Uani d . 1 . .
H H24A -0.3854 1.2758 0.3649 0.062 Uiso calc R 1 . .
C C25 -0.2839(2) 1.2966(2) 0.19050(19) 0.0496(6) Uani d . 1 . .
H H25A -0.3526 1.3798 0.1421 0.059 Uiso calc R 1 . .
C C26 -0.1632(2) 1.2356(2) 0.13033(18) 0.0445(5) Uani d . 1 . .
H H26A -0.1487 1.2781 0.0400 0.053 Uiso calc R 1 . .
C C27 0.0632(2) 1.0537(2) 0.1279(2) 0.0422(5) Uani d . 1 . .

loop_
_atom_site_aniso_label
_atom_site_aniso_U_11
_atom_site_aniso_U_22
_atom_site_aniso_U_33
_atom_site_aniso_U_12
_atom_site_aniso_U_13
_atom_site_aniso_U_23
O1 0.0492(10) 0.0545(10) 0.0489(9) -0.0150(8) 0.0184(8) -0.0175(8)
O2 0.0430(9) 0.0443(9) 0.0372(8) -0.0111(8) 0.0074(7) -0.0122(7)
O3 0.0457(9) 0.0418(9) 0.0353(8) 0.0002(7) 0.0020(7) -0.0118(7)
O4 0.0581(11) 0.0648(11) 0.0345(9) -0.0001(8) 0.0044(8) -0.0049(8)
C1 0.0352(13) 0.0413(13) 0.0327(12) -0.0075(11) 0.0046(10) -0.0124(10)
C2 0.0388(14) 0.0386(14) 0.0359(12) -0.0029(11) -0.0013(11) -0.0141(11)
C3 0.0446(14) 0.0410(13) 0.0367(12) -0.0068(11) 0.0022(11) -0.0120(10)
C4 0.0491(16) 0.0439(15) 0.0321(13) -0.0131(13) 0.0013(11) -0.0097(11)
C5 0.0363(14) 0.0414(14) 0.0293(12) -0.0099(11) 0.0023(10) -0.0062(10)
C6 0.0432(14) 0.0431(14) 0.0326(12) -0.0082(12) 0.0032(10) -0.0131(10)
C7 0.0450(14) 0.0433(14) 0.0379(12) -0.0109(12) 0.0019(11) -0.0124(11)
C8 0.0441(14) 0.0475(14) 0.0387(12) -0.0137(11) 0.0062(10) -0.0133(11)
C9 0.0411(14) 0.0486(14) 0.0352(12) -0.0078(11) 0.0043(10) -0.0154(10)
C10 0.0586(16) 0.0652(16) 0.0495(14) -0.0228(13) 0.0018(13) -0.0197(12)
C11 0.0642(16) 0.0468(14) 0.0504(14) -0.0153(13) 0.0086(12) -0.0122(11)
C12 0.0496(15) 0.0458(14) 0.0330(12) -0.0120(12) 0.0012(11) -0.0110(10)
C13 0.0446(15) 0.0510(15) 0.0308(12) -0.0122(13) -0.0014(10) -0.0092(11)
C14 0.0449(15) 0.0474(14) 0.0327(12) -0.0048(12) -0.0036(11) -0.0099(11)
C15 0.0491(16) 0.0791(18) 0.0491(14) -0.0152(13) -0.0003(12) -0.0141(12)
C16 0.0627(16) 0.0566(15) 0.0473(13) -0.0165(13) 0.0000(12) -0.0143(11)
C21 0.0355(13) 0.0374(13) 0.0352(12) -0.0069(11) 0.0019(10) -0.0133(10)
C22 0.0450(15) 0.0465(14) 0.0385(13) -0.0026(12) -0.0001(11) -0.0110(11)
C23 0.0543(16) 0.0579(16) 0.0393(13) -0.0048(13) 0.0042(12) -0.0188(12)
C24 0.0419(15) 0.0588(16) 0.0540(15) -0.0029(13) 0.0039(12) -0.0264(13)
C25 0.0428(15) 0.0520(15) 0.0480(15) -0.0006(12) -0.0073(12) -0.0158(12)
C26 0.0432(14) 0.0456(14) 0.0400(12) -0.0055(12) -0.0041(11) -0.0115(11)
C27 0.0396(14) 0.0412(14) 0.0410(13) -0.0042(11) -0.0052(12) -0.0110(12)

loop_
_atom_type_symbol
_atom_type_description
_atom_type_scat_dispersion_real
_atom_type_scat_dispersion_imag
_atom_type_scat_source
C C 0.0033 0.0016 'International Tables Vol C Tables 4.2.6.8 and 6.1.1.4'
H H 0.0000 0.0000 'International Tables Vol C Tables 4.2.6.8 and 6.1.1.4'
O O 0.0106 0.0060 'International Tables Vol C Tables 4.2.6.8 and 6.1.1.4'

loop_
_geom_angle_atom_site_label_1
_geom_angle_atom_site_label_2
_geom_angle_atom_site_label_3
_geom_angle_site_symmetry_1
_geom_angle_site_symmetry_3
_geom_angle
_geom_angle_publ_flag
C4 O2 C5 . . 120.47(15) ?
C27 O3 C2 . . 122.64(14) ?
C2 C1 C5 . . 107.80(15) ?
C2 C1 C9 . . 111.32(16) ?
C5 C1 C9 . . 107.82(16) ?
C2 C1 C12 . . 107.95(16) ?
C5 C1 C12 . . 112.42(15) ?
C9 C1 C12 . . 109.54(14) ?
C3 C2 O3 . . 125.00(17) ?
C3 C2 C1 . . 122.81(17) ?
O3 C2 C1 . . 111.89(16) ?
C2 C3 C4 . . 119.40(18) ?
C2 C3 H3A . . 120.3 ?
C4 C3 H3A . . 120.3 ?
O1 C4 O2 . . 117.76(19) ?
O1 C4 C3 . . 124.16(19) ?
O2 C4 C3 . . 118.08(18) ?
C6 C5 O2 . . 117.13(17) ?
C6 C5 C1 . . 126.20(18) ?
O2 C5 C1 . . 116.66(17) ?
C5 C6 C7 . . 124.84(18) ?
C5 C6 H6A . . 117.6 ?
C7 C6 H6A . . 117.6 ?
C6 C7 C8 . . 109.01(16) ?
C6 C7 C11 . . 109.75(16) ?
C8 C7 C11 . . 109.79(16) ?
C6 C7 C10 . . 108.99(15) ?
C8 C7 C10 . . 110.54(16) ?
C11 C7 C10 . . 108.74(17) ?
C9 C8 C7 . . 112.82(15) ?
C9 C8 H8A . . 109.0 ?
C7 C8 H8A . . 109.0 ?
C9 C8 H8B . . 109.0 ?
C7 C8 H8B . . 109.0 ?
H8A C8 H8B . . 107.8 ?
C8 C9 C1 . . 112.10(15) ?
C8 C9 H9A . . 109.2 ?
C1 C9 H9A . . 109.2 ?
C8 C9 H9B . . 109.2 ?
C1 C9 H9B . . 109.2 ?
H9A C9 H9B . . 107.9 ?
C7 C10 H10A . . 109.5 ?
C7 C10 H10B . . 109.5 ?
H10A C10 H10B . . 109.5 ?
C7 C10 H10C . . 109.5 ?
H10A C10 H10C . . 109.5 ?
H10B C10 H10C . . 109.5 ?
C7 C11 H11A . . 109.5 ?
C7 C11 H11B . . 109.5 ?
H11A C11 H11B . . 109.5 ?
C7 C11 H11C . . 109.5 ?
H11A C11 H11C . . 109.5 ?
H11B C11 H11C . . 109.5 ?
C14 C12 C1 . . 115.38(15) ?
C14 C12 H12A . . 108.4 ?
C1 C12 H12A . . 108.4 ?
C14 C12 H12B . . 108.4 ?
C1 C12 H12B . . 108.4 ?
H12A C12 H12B . . 107.5 ?
C14 C13 C15 . . 121.7(2) ?
C14 C13 C16 . . 124.62(19) ?
C15 C13 C16 . . 113.69(19) ?
C13 C14 C12 . . 128.56(19) ?
C13 C14 H14A . . 115.7 ?
C12 C14 H14A . . 115.7 ?
C13 C15 H15A . . 109.5 ?
C13 C15 H15B . . 109.5 ?
H15A C15 H15B . . 109.5 ?
C13 C15 H15C . . 109.5 ?
H15A C15 H15C . . 109.5 ?
H15B C15 H15C . . 109.5 ?
C13 C16 H16A . . 109.5 ?
C13 C16 H16B . . 109.5 ?
H16A C16 H16B . . 109.5 ?
C13 C16 H16C . . 109.5 ?
H16A C16 H16C . . 109.5 ?
H16B C16 H16C . . 109.5 ?
C26 C21 C22 . . 119.58(18) ?
C26 C21 C27 . . 117.90(17) ?
C22 C21 C27 . . 122.51(18) ?
C23 C22 C21 . . 119.15(19) ?
C23 C22 H22A . . 120.4 ?
C21 C22 H22A . . 120.4 ?
C24 C23 C22 . . 120.90(19) ?
C24 C23 H23A . . 119.6 ?
C22 C23 H23A . . 119.6 ?
C23 C24 C25 . . 120.33(19) ?
C23 C24 H24A . . 119.8 ?
C25 C24 H24A . . 119.8 ?
C26 C25 C24 . . 119.00(19) ?
C26 C25 H25A . . 120.5 ?
C24 C25 H25A . . 120.5 ?
C21 C26 C25 . . 121.03(18) ?
C21 C26 H26A . . 119.5 ?
C25 C26 H26A . . 119.5 ?
O4 C27 O3 . . 123.95(18) ?
O4 C27 C21 . . 125.59(19) ?
O3 C27 C21 . . 110.43(17) ?

loop_
_geom_bond_atom_site_label_1
_geom_bond_atom_site_label_2
_geom_bond_site_symmetry_2
_geom_bond_distance
_geom_bond_publ_flag
O1 C4 . 1.206(2) ?
O2 C4 . 1.369(2) ?
O2 C5 . 1.414(2) ?
O3 C27 . 1.377(2) ?
O3 C2 . 1.3843(19) ?
O4 C27 . 1.191(2) ?
C1 C2 . 1.498(2) ?
C1 C5 . 1.504(2) ?
C1 C9 . 1.539(2) ?
C1 C12 . 1.568(2) ?
C2 C3 . 1.337(2) ?
C3 C4 . 1.468(2) ?
C3 H3A . 0.9500 ?
C5 C6 . 1.316(2) ?
C6 C7 . 1.511(2) ?
C6 H6A . 0.9500 ?
C7 C8 . 1.530(2) ?
C7 C11 . 1.532(2) ?
C7 C10 . 1.534(2) ?
C8 C9 . 1.522(2) ?
C8 H8A . 0.9900 ?
C8 H8B . 0.9900 ?
C9 H9A . 0.9900 ?
C9 H9B . 0.9900 ?
C10 H10A . 0.9800 ?
C10 H10B . 0.9800 ?
C10 H10C . 0.9800 ?
C11 H11A . 0.9800 ?
C11 H11B . 0.9800 ?
C11 H11C . 0.9800 ?
C12 C14 . 1.505(2) ?
C12 H12A . 0.9900 ?
C12 H12B . 0.9900 ?
C13 C14 . 1.317(2) ?
C13 C15 . 1.504(2) ?
C13 C16 . 1.510(2) ?
C14 H14A . 0.9500 ?
C15 H15A . 0.9800 ?
C15 H15B . 0.9800 ?
C15 H15C . 0.9800 ?
C16 H16A . 0.9800 ?
C16 H16B . 0.9800 ?
C16 H16C . 0.9800 ?
C21 C26 . 1.382(2) ?
C21 C22 . 1.392(2) ?
C21 C27 . 1.487(2) ?
C22 C23 . 1.383(2) ?
C22 H22A . 0.9500 ?
C23 C24 . 1.373(2) ?
C23 H23A . 0.9500 ?
C24 C25 . 1.384(2) ?
C24 H24A . 0.9500 ?
C25 C26 . 1.383(2) ?
C25 H25A . 0.9500 ?
C26 H26A . 0.9500 ?

loop_
_geom_torsion_atom_site_label_1
_geom_torsion_atom_site_label_2
_geom_torsion_atom_site_label_3
_geom_torsion_atom_site_label_4
_geom_torsion_site_symmetry_1
_geom_torsion_site_symmetry_2
_geom_torsion_site_symmetry_3
_geom_torsion_site_symmetry_4
_geom_torsion
_geom_torsion_publ_flag
C27 O3 C2 C3 . . . . 39.7(3) ?
C27 O3 C2 C1 . . . . -146.56(16) ?
C5 C1 C2 C3 . . . . -29.9(3) ?
C9 C1 C2 C3 . . . . -147.98(18) ?
C12 C1 C2 C3 . . . . 91.8(2) ?
C5 C1 C2 O3 . . . . 156.15(15) ?
C9 C1 C2 O3 . . . . 38.1(2) ?
C12 C1 C2 O3 . . . . -82.17(19) ?
O3 C2 C3 C4 . . . . 175.08(16) ?
C1 C2 C3 C4 . . . . 2.0(3) ?
C5 O2 C4 O1 . . . . -179.08(16) ?
C5 O2 C4 C3 . . . . 0.1(2) ?
C2 C3 C4 O1 . . . . -165.68(19) ?
C2 C3 C4 O2 . . . . 15.2(3) ?
C4 O2 C5 C6 . . . . 149.39(17) ?
C4 O2 C5 C1 . . . . -31.3(2) ?
C2 C1 C5 C6 . . . . -137.1(2) ?
C9 C1 C5 C6 . . . . -16.8(3) ?
C12 C1 C5 C6 . . . . 104.0(2) ?
C2 C1 C5 O2 . . . . 43.7(2) ?
C9 C1 C5 O2 . . . . 163.97(14) ?
C12 C1 C5 O2 . . . . -75.2(2) ?
O2 C5 C6 C7 . . . . 179.69(15) ?
C1 C5 C6 C7 . . . . 0.5(3) ?
C5 C6 C7 C8 . . . . -12.7(3) ?
C5 C6 C7 C11 . . . . -133.0(2) ?
C5 C6 C7 C10 . . . . 108.0(2) ?
C6 C7 C8 C9 . . . . 42.2(2) ?
C11 C7 C8 C9 . . . . 162.48(16) ?
C10 C7 C8 C9 . . . . -77.6(2) ?
C7 C8 C9 C1 . . . . -62.2(2) ?
C2 C1 C9 C8 . . . . 163.77(15) ?
C5 C1 C9 C8 . . . . 45.7(2) ?
C12 C1 C9 C8 . . . . -76.91(19) ?
C2 C1 C12 C14 . . . . -68.5(2) ?
C5 C1 C12 C14 . . . . 50.2(2) ?
C9 C1 C12 C14 . . . . 170.09(16) ?
C15 C13 C14 C12 . . . . -179.07(16) ?
C16 C13 C14 C12 . . . . 0.7(3) ?
C1 C12 C14 C13 . . . . 100.6(2) ?
C26 C21 C22 C23 . . . . 0.6(3) ?
C27 C21 C22 C23 . . . . 180.00(18) ?
C21 C22 C23 C24 . . . . -0.1(3) ?
C22 C23 C24 C25 . . . . -0.2(3) ?
C23 C24 C25 C26 . . . . -0.1(3) ?
C22 C21 C26 C25 . . . . -1.0(3) ?
C27 C21 C26 C25 . . . . 179.64(17) ?
C24 C25 C26 C21 . . . . 0.7(3) ?
C2 O3 C27 O4 . . . . -9.8(3) ?
C2 O3 C27 C21 . . . . 168.29(15) ?
C26 C21 C27 O4 . . . . -0.4(3) ?
C22 C21 C27 O4 . . . . -179.8(2) ?
C26 C21 C27 O3 . . . . -178.48(17) ?
C22 C21 C27 O3 . . . . 2.2(3) ?
